data_4321593
loop_
_publ_author_name
'Daniel Neuman'
'Patrina Paraskevopoulou'
'Nikos Psaroudakis'
'Konstantinos Mertis'
'Richard J. Staples'
'Pericles Stavropoulos'

_publ_section_title
;
 Structural and Functional Characteristics of Rhenium Clusters Derived
 from Redox Chemistry of the Triangular [ReIII3(\m-Cl)3] Core Unit
;
_journal_name_full 'Inorganic Chemistry'
_journal_page_first 5530
_journal_page_last 5537
_journal_paper_doi 10.1021/ic000449t
_journal_volume 39
_journal_year 2000
_chemical_formula_moiety '[(C~6~H~5~)~4~P]~3~[ReIII~3~(\m-Cl)~3~Cl~9~]'
_chemical_formula_sum 'C72 H60 Cl12 P3 Re3'
_chemical_formula_weight 2002.11
_chemical_name_systematic
; 
 ? 
;
_space_group_IT_number 9
_symmetry_cell_setting monoclinic
_symmetry_space_group_name_Hall 'C -2yc'
_symmetry_space_group_name_H-M 'C 1 c 1'
_atom_sites_solution_hydrogens geom
_atom_sites_solution_primary direct
_atom_sites_solution_secondary difmap
_audit_creation_method SHELXL-97
_cell_angle_alpha 90.00
_cell_angle_beta 98.017(1)
_cell_angle_gamma 90.00
_cell_formula_units_Z 4
_cell_length_a 14.3815(5)
_cell_length_b 23.3874(7)
_cell_length_c 21.6404(6)
_cell_measurement_reflns_used 160
_cell_measurement_temperature 213(2)
_cell_measurement_theta_max 20.53
_cell_measurement_theta_min 0.00
_cell_volume 7207.5(4)
_computing_cell_refinement 'SMART (SIEMENS, V4.033, 1994)'
_computing_data_collection 'ASTRO (SIEMENS, V4.033, 1994)'
_computing_data_reduction 'SAINT (SIEMENS, V4.035, 1994)'
_computing_molecular_graphics 'SHELXTL (SIEMENS, 1994, ver 5.04)'
_computing_publication_material 'CIFTAB (Sheldrick, 1993)'
_computing_structure_refinement 'SHELXL-97 (Sheldrick, 1997)'
_computing_structure_solution 'SHELXS-97 (Sheldrick, 1990)'
_diffrn_ambient_temperature 213(2)
_diffrn_measured_fraction_theta_full 0.438
_diffrn_measured_fraction_theta_max 0.438
_diffrn_measurement_method '\w, 0.3 deg'
_diffrn_radiation_monochromator graphite
_diffrn_radiation_source 'normal-focus sealed tube'
_diffrn_radiation_type MoK\a
_diffrn_radiation_wavelength 0.71073
_diffrn_reflns_av_R_equivalents 0.0333
_diffrn_reflns_av_sigmaI/netI 0.0449
_diffrn_reflns_limit_h_max 18
_diffrn_reflns_limit_h_min -16
_diffrn_reflns_limit_k_max 29
_diffrn_reflns_limit_k_min -30
_diffrn_reflns_limit_l_max 28
_diffrn_reflns_limit_l_min -26
_diffrn_reflns_number 17094
_diffrn_reflns_theta_full 27.80
_diffrn_reflns_theta_max 27.80
_diffrn_reflns_theta_min 1.67
_diffrn_standards_decay_% <1
_diffrn_standards_interval_count 0
_diffrn_standards_number 0
_exptl_absorpt_coefficient_mu 5.579
_exptl_absorpt_correction_T_max 0.9187
_exptl_absorpt_correction_T_min 0.7214
_exptl_absorpt_correction_type empirical
_exptl_crystal_colour red
_exptl_crystal_density_diffrn 1.845
_exptl_crystal_density_method 'not measured'
_exptl_crystal_description block
_exptl_crystal_F_000 3864
_exptl_crystal_size_max 0.20
_exptl_crystal_size_mid 0.15
_exptl_crystal_size_min 0.08
_refine_diff_density_max 0.909
_refine_diff_density_min -0.680
_refine_diff_density_rms 0.155
_refine_ls_abs_structure_details 'Flack H D (1983), Acta Cryst. A39, 876-881'
_refine_ls_abs_structure_Flack -0.018(6)
_refine_ls_extinction_method none
_refine_ls_goodness_of_fit_ref 1.116
_refine_ls_hydrogen_treatment fixed
_refine_ls_matrix_type full
_refine_ls_number_parameters 436
_refine_ls_number_reflns 10083
_refine_ls_number_restraints 2
_refine_ls_restrained_S_all 1.116
_refine_ls_R_factor_all 0.0455
_refine_ls_R_factor_gt 0.0359
_refine_ls_shift/su_max 0.005
_refine_ls_shift/su_mean 0.001
_refine_ls_structure_factor_coef Fsqd
_refine_ls_weighting_details 'w=1/[\s^2^(Fo^2^)+(0.0107P)^2^+65.9749P] where P=(Fo^2^+2Fc^2^)/3'
_refine_ls_weighting_scheme calc
_refine_ls_wR_factor_gt 0.0689
_refine_ls_wR_factor_ref 0.0748
_reflns_number_gt 9061
_reflns_number_total 10083
_reflns_threshold_expression >2sigma(I)
_cod_data_source_file ic000449t_1.cif
_cod_data_source_block COmpound_2
_cod_depositor_comments
;
The following automatic conversions were performed:

'_refine_ls_weighting_scheme' value 'calc
w=1/[\s^2^(Fo^2^)+(0.0107P)^2^+65.9749P] where P=(Fo^2^+2Fc^2^)/3'
was changed to 'calc'. New tag '_refine_ls_weighting_details' was
created. The value of the new tag was set to
'w=1/[\s^2^(Fo^2^)+(0.0107P)^2^+65.9749P] where P=(Fo^2^+2Fc^2^)/3'.

Automatic conversion script
Id: cif_fix_values 3143 2015-03-26 13:38:13Z robertas 
;
_cod_database_code 4321593

loop_
_symmetry_equiv_pos_as_xyz
'x, y, z'
'x, -y, z+1/2'
'x+1/2, y+1/2, z'
'x+1/2, -y+1/2, z+1/2'

loop_
_atom_site_label
_atom_site_type_symbol
_atom_site_fract_x
_atom_site_fract_y
_atom_site_fract_z
_atom_site_U_iso_or_equiv
_atom_site_adp_type
_atom_site_occupancy
_atom_site_calc_flag
_atom_site_refinement_flags
_atom_site_disorder_assembly
_atom_site_disorder_group
Re1 Re 0.13586(3) 0.682109(17) 0.661982(18) 0.02659(9) Uani 1 d . . .
Re2 Re 0.30003(3) 0.648597(16) 0.677234(19) 0.02841(10) Uani 1 d . . .
Re3 Re 0.26340(3) 0.747056(16) 0.640232(19) 0.02451(9) Uani 1 d . . .
Cl1 Cl 0.1737(2) 0.58692(11) 0.69830(13) 0.0417(7) Uani 1 d . . .
Cl2 Cl 0.42237(18) 0.71313(12) 0.65611(13) 0.0379(6) Uani 1 d . . .
Cl3 Cl 0.10186(19) 0.77763(11) 0.62531(12) 0.0358(6) Uani 1 d . . .
Cl4 Cl 0.0906(2) 0.64874(12) 0.56162(13) 0.0413(7) Uani 1 d . . .
Cl5 Cl -0.0384(2) 0.66293(14) 0.66676(13) 0.0473(7) Uani 1 d . . .
Cl6 Cl 0.12586(19) 0.71007(12) 0.76420(12) 0.0357(6) Uani 1 d . . .
Cl7 Cl 0.3018(2) 0.60519(11) 0.58123(13) 0.0437(7) Uani 1 d . . .
Cl8 Cl 0.4161(2) 0.56749(12) 0.71085(14) 0.0466(7) Uani 1 d . . .
Cl9 Cl 0.3359(2) 0.66867(13) 0.78259(13) 0.0399(7) Uani 1 d . . .
Cl10 Cl 0.2562(2) 0.73048(11) 0.53435(12) 0.0371(6) Uani 1 d . . .
Cl11 Cl 0.3172(2) 0.84515(11) 0.60495(12) 0.0366(6) Uani 1 d . . .
Cl12 Cl 0.2860(2) 0.79504(11) 0.73543(12) 0.0376(6) Uani 1 d . . .
P1 P 0.27312(18) 0.25937(10) 0.78580(12) 0.0273(6) Uiso 1 d . . .
C10 C 0.2235(7) 0.2169(4) 0.7205(5) 0.028(2) Uiso 1 d . . .
C11 C 0.2252(8) 0.2345(5) 0.6599(5) 0.041(3) Uiso 1 d . . .
H11A H 0.2549 0.2691 0.6521 0.049 Uiso 1 calc R . .
C12 C 0.1829(9) 0.2014(5) 0.6099(6) 0.050(3) Uiso 1 d . . .
H12A H 0.1853 0.2132 0.5687 0.060 Uiso 1 calc R . .
C13 C 0.1384(8) 0.1518(5) 0.6212(6) 0.045(3) Uiso 1 d . . .
H13A H 0.1079 0.1303 0.5876 0.054 Uiso 1 calc R . .
C14 C 0.1379(9) 0.1330(5) 0.6814(6) 0.050(3) Uiso 1 d . . .
H14A H 0.1096 0.0979 0.6889 0.060 Uiso 1 calc R . .
C15 C 0.1789(8) 0.1658(5) 0.7306(6) 0.041(3) Uiso 1 d . . .
H15A H 0.1766 0.1533 0.7717 0.049 Uiso 1 calc R . .
C20 C 0.1816(7) 0.2912(4) 0.8220(5) 0.029(2) Uiso 1 d . . .
C21 C 0.2056(8) 0.3252(4) 0.8734(5) 0.038(3) Uiso 1 d . . .
H21A H 0.2693 0.3314 0.8884 0.046 Uiso 1 calc R . .
C22 C 0.1368(9) 0.3506(5) 0.9036(6) 0.047(3) Uiso 1 d . . .
H22A H 0.1534 0.3720 0.9403 0.057 Uiso 1 calc R . .
C23 C 0.0463(10) 0.3441(5) 0.8792(6) 0.058(3) Uiso 1 d . . .
H23A H 0.0002 0.3619 0.8994 0.070 Uiso 1 calc R . .
C24 C 0.0174(13) 0.3123(7) 0.8256(8) 0.082(5) Uiso 1 d . . .
H24A H -0.0464 0.3096 0.8088 0.099 Uiso 1 calc R . .
C25 C 0.0890(9) 0.2839(5) 0.7970(6) 0.050(3) Uiso 1 d . . .
H25A H 0.0728 0.2606 0.7618 0.060 Uiso 1 calc R . .
C30 C 0.3430(7) 0.2126(4) 0.8398(5) 0.030(2) Uiso 1 d . . .
C31 C 0.3274(8) 0.2091(5) 0.9032(5) 0.040(3) Uiso 1 d . . .
H31A H 0.2793 0.2304 0.9176 0.048 Uiso 1 calc R . .
C32 C 0.3843(8) 0.1737(5) 0.9430(6) 0.044(3) Uiso 1 d . . .
H32A H 0.3747 0.1713 0.9850 0.052 Uiso 1 calc R . .
C33 C 0.4543(9) 0.1420(5) 0.9231(6) 0.052(3) Uiso 1 d . . .
H33A H 0.4917 0.1178 0.9510 0.063 Uiso 1 calc R . .
C34 C 0.4699(8) 0.1460(5) 0.8612(5) 0.042(3) Uiso 1 d . . .
H34A H 0.5185 0.1247 0.8475 0.050 Uiso 1 calc R . .
C35 C 0.4145(8) 0.1811(4) 0.8197(5) 0.039(3) Uiso 1 d . . .
H35A H 0.4254 0.1835 0.7780 0.046 Uiso 1 calc R . .
C40 C 0.3414(7) 0.3168(4) 0.7610(5) 0.031(2) Uiso 1 d . . .
C41 C 0.4349(8) 0.3091(5) 0.7526(5) 0.041(3) Uiso 1 d . . .
H41A H 0.4627 0.2728 0.7588 0.049 Uiso 1 calc R . .
C42 C 0.4880(9) 0.3552(5) 0.7347(5) 0.045(3) Uiso 1 d . . .
H42A H 0.5510 0.3499 0.7290 0.054 Uiso 1 calc R . .
C43 C 0.4475(9) 0.4071(5) 0.7260(6) 0.050(3) Uiso 1 d . . .
H43A H 0.4838 0.4382 0.7157 0.060 Uiso 1 calc R . .
C44 C 0.3552(8) 0.4156(5) 0.7317(5) 0.043(3) Uiso 1 d . . .
H44A H 0.3278 0.4518 0.7236 0.052 Uiso 1 calc R . .
C45 C 0.3014(9) 0.3704(5) 0.7495(5) 0.047(3) Uiso 1 d . . .
H45A H 0.2380 0.3763 0.7538 0.056 Uiso 1 calc R . .
P2 P 0.30102(19) 0.60545(11) 1.01007(13) 0.0292(6) Uiso 1 d . . .
C4 C 0.1402(10) 0.5073(6) 0.8810(6) 0.061(4) Uiso 1 d . . .
H4A H 0.0805 0.4901 0.8752 0.073 Uiso 1 calc R . .
C50 C 0.3195(7) 0.6783(4) 0.9885(4) 0.027(2) Uiso 1 d . . .
C51 C 0.3571(7) 0.7169(4) 1.0343(5) 0.035(2) Uiso 1 d . . .
H51A H 0.3728 0.7049 1.0759 0.042 Uiso 1 calc R . .
C52 C 0.3713(8) 0.7737(5) 1.0178(5) 0.042(3) Uiso 1 d . . .
H52A H 0.3974 0.7998 1.0483 0.050 Uiso 1 calc R . .
C53 C 0.3476(8) 0.7912(5) 0.9581(5) 0.043(3) Uiso 1 d . . .
H53A H 0.3593 0.8290 0.9468 0.052 Uiso 1 calc R . .
C54 C 0.3061(8) 0.7529(5) 0.9139(6) 0.041(3) Uiso 1 d . . .
H54A H 0.2874 0.7658 0.8729 0.050 Uiso 1 calc R . .
C55 C 0.2915(7) 0.6977(4) 0.9278(5) 0.032(2) Uiso 1 d . . .
H55A H 0.2628 0.6726 0.8969 0.038 Uiso 1 calc R . .
C60 C 0.2108(7) 0.6048(4) 1.0610(5) 0.032(2) Uiso 1 d . . .
C61 C 0.2016(9) 0.5575(5) 1.0994(6) 0.048(3) Uiso 1 d . . .
H61A H 0.2450 0.5272 1.1019 0.058 Uiso 1 calc R . .
C62 C 0.1257(9) 0.5563(5) 1.1340(6) 0.056(3) Uiso 1 d . . .
H62A H 0.1184 0.5249 1.1600 0.067 Uiso 1 calc R . .
C63 C 0.0623(9) 0.6003(5) 1.1302(6) 0.054(3) Uiso 1 d . . .
H63A H 0.0116 0.5990 1.1533 0.064 Uiso 1 calc R . .
C64 C 0.0730(9) 0.6462(5) 1.0926(6) 0.049(3) Uiso 1 d . . .
H64A H 0.0306 0.6769 1.0910 0.059 Uiso 1 calc R . .
C65 C 0.1461(8) 0.6476(5) 1.0570(6) 0.046(3) Uiso 1 d . . .
H65A H 0.1509 0.6785 1.0297 0.055 Uiso 1 calc R . .
C70 C 0.2583(7) 0.5639(4) 0.9425(5) 0.034(2) Uiso 1 d . . .
C71 C 0.3178(8) 0.5580(5) 0.8966(5) 0.044(3) Uiso 1 d . . .
H71A H 0.3780 0.5745 0.9022 0.052 Uiso 1 calc R . .
C72 C 0.2859(9) 0.5270(5) 0.8426(6) 0.051(3) Uiso 1 d . . .
H72A H 0.3233 0.5240 0.8104 0.062 Uiso 1 calc R . .
C73 C 0.2001(9) 0.5010(5) 0.8369(6) 0.053(3) Uiso 1 d . . .
H73A H 0.1811 0.4781 0.8017 0.064 Uiso 1 calc R . .
C75 C 0.1704(9) 0.5398(5) 0.9347(6) 0.048(3) Uiso 1 d . . .
H75A H 0.1305 0.5451 0.9651 0.058 Uiso 1 calc R . .
C80 C 0.4096(7) 0.5733(4) 1.0434(5) 0.028(2) Uiso 1 d . . .
C81 C 0.4908(8) 0.6043(5) 1.0612(5) 0.039(3) Uiso 1 d . . .
H81A H 0.4905 0.6441 1.0552 0.047 Uiso 1 calc R . .
C82 C 0.5714(9) 0.5780(5) 1.0875(6) 0.047(3) Uiso 1 d . . .
H82A H 0.6261 0.5996 1.0994 0.056 Uiso 1 calc R . .
C83 C 0.5725(8) 0.5181(4) 1.0967(5) 0.039(3) Uiso 1 d . . .
H83A H 0.6276 0.4995 1.1150 0.047 Uiso 1 calc R . .
C84 C 0.4919(8) 0.4874(5) 1.0787(5) 0.041(3) Uiso 1 d . . .
H84A H 0.4912 0.4477 1.0853 0.050 Uiso 1 calc R . .
C85 C 0.4114(9) 0.5151(5) 1.0506(5) 0.046(3) Uiso 1 d . . .
H85A H 0.3575 0.4936 1.0362 0.055 Uiso 1 calc R . .
P3 P 0.1971(2) 0.98698(12) 0.89404(14) 0.0364(6) Uiso 1 d . . .
C90 C 0.1498(7) 1.0563(4) 0.9039(5) 0.035(2) Uiso 1 d . . .
C91 C 0.1797(8) 1.0892(4) 0.9575(5) 0.039(3) Uiso 1 d . . .
H91A H 0.2246 1.0740 0.9889 0.047 Uiso 1 calc R . .
C92 C 0.1445(9) 1.1430(5) 0.9648(6) 0.048(3) Uiso 1 d . . .
H92A H 0.1634 1.1645 1.0011 0.057 Uiso 1 calc R . .
C93 C 0.0797(8) 1.1645(5) 0.9166(5) 0.043(3) Uiso 1 d . . .
H93A H 0.0556 1.2015 0.9201 0.051 Uiso 1 calc R . .
C94 C 0.0499(9) 1.1326(5) 0.8639(6) 0.050(3) Uiso 1 d . . .
H94A H 0.0056 1.1481 0.8322 0.060 Uiso 1 calc R . .
C95 C 0.0843(8) 1.0791(5) 0.8574(6) 0.046(3) Uiso 1 d . . .
H95A H 0.0636 1.0575 0.8214 0.055 Uiso 1 calc R . .
C100 C 0.1100(9) 0.9328(5) 0.8974(6) 0.047(3) Uiso 1 d . . .
C101 C 0.1342(10) 0.8756(6) 0.8958(6) 0.062(4) Uiso 1 d . . .
H10A H 0.1942 0.8655 0.8870 0.075 Uiso 1 calc R . .
C102 C 0.0712(12) 0.8328(7) 0.9071(7) 0.076(5) Uiso 1 d . . .
H10B H 0.0882 0.7942 0.9043 0.092 Uiso 1 calc R . .
C103 C -0.0139(11) 0.8464(6) 0.9219(7) 0.073(4) Uiso 1 d . . .
H10C H -0.0552 0.8171 0.9302 0.088 Uiso 1 calc R . .
C104 C -0.0420(13) 0.9037(7) 0.9253(8) 0.090(5) Uiso 1 d . . .
H10D H -0.1010 0.9132 0.9364 0.108 Uiso 1 calc R . .
C105 C 0.0201(10) 0.9464(6) 0.9115(6) 0.061(4) Uiso 1 d . . .
H10E H 0.0013 0.9849 0.9117 0.073 Uiso 1 calc R . .
C110 C 0.2890(8) 0.9722(4) 0.9573(5) 0.039(3) Uiso 1 d . . .
C111 C 0.2651(9) 0.9483(5) 1.0126(6) 0.046(3) Uiso 1 d . . .
H11B H 0.2021 0.9395 1.0157 0.055 Uiso 1 calc R . .
C112 C 0.3330(9) 0.9379(5) 1.0619(6) 0.047(3) Uiso 1 d . . .
H11C H 0.3163 0.9217 1.0986 0.056 Uiso 1 calc R . .
C113 C 0.4254(9) 0.9508(5) 1.0586(6) 0.052(3) Uiso 1 d . . .
H11D H 0.4715 0.9450 1.0933 0.062 Uiso 1 calc R . .
C114 C 0.4492(12) 0.9723(6) 1.0037(7) 0.073(4) Uiso 1 d . . .
H11E H 0.5126 0.9803 1.0010 0.087 Uiso 1 calc R . .
C115 C 0.3831(9) 0.9821(5) 0.9529(7) 0.057(3) Uiso 1 d . . .
H11F H 0.4011 0.9955 0.9154 0.068 Uiso 1 calc R . .
C120 C 0.2438(9) 0.9872(5) 0.8220(6) 0.047(3) Uiso 1 d . . .
C121 C 0.2928(9) 1.0361(5) 0.8075(6) 0.052(3) Uiso 1 d . . .
H12B H 0.2960 1.0682 0.8338 0.062 Uiso 1 calc R . .
C122 C 0.3371(10) 1.0372(6) 0.7537(6) 0.062(4) Uiso 1 d . . .
H12C H 0.3697 1.0700 0.7436 0.074 Uiso 1 calc R . .
C123 C 0.3320(11) 0.9902(6) 0.7165(7) 0.067(4) Uiso 1 d . . .
H12D H 0.3642 0.9897 0.6816 0.080 Uiso 1 calc R . .
C124 C 0.2807(12) 0.9439(7) 0.7293(8) 0.080(5) Uiso 1 d . . .
H12E H 0.2753 0.9131 0.7010 0.096 Uiso 1 calc R . .
C125 C 0.2368(10) 0.9397(6) 0.7809(7) 0.065(4) Uiso 1 d . . .
H12F H 0.2033 0.9067 0.7890 0.078 Uiso 1 calc R . .

loop_
_atom_site_aniso_label
_atom_site_aniso_U_11
_atom_site_aniso_U_22
_atom_site_aniso_U_33
_atom_site_aniso_U_23
_atom_site_aniso_U_13
_atom_site_aniso_U_12
Re1 0.0284(2) 0.0328(2) 0.0186(2) -0.00135(18) 0.00325(16) -0.00056(18)
Re2 0.0340(2) 0.0287(2) 0.0233(2) 0.00170(18) 0.00648(18) 0.00717(18)
Re3 0.02734(19) 0.02644(19) 0.01986(19) -0.00050(17) 0.00370(15) 0.00261(17)
Cl1 0.0544(18) 0.0344(14) 0.0373(15) 0.0064(12) 0.0101(14) -0.0049(13)
Cl2 0.0278(14) 0.0470(15) 0.0395(15) 0.0060(13) 0.0068(12) 0.0075(12)
Cl3 0.0368(15) 0.0376(13) 0.0325(14) 0.0013(12) 0.0027(12) 0.0101(12)
Cl4 0.0445(17) 0.0564(17) 0.0225(14) -0.0104(13) 0.0026(12) -0.0114(14)
Cl5 0.0356(16) 0.077(2) 0.0292(15) -0.0073(14) 0.0040(12) -0.0120(14)
Cl6 0.0342(14) 0.0505(15) 0.0229(13) -0.0062(12) 0.0059(11) 0.0000(12)
Cl7 0.063(2) 0.0372(14) 0.0327(15) -0.0056(12) 0.0138(14) 0.0131(14)
Cl8 0.0569(19) 0.0409(15) 0.0439(17) 0.0109(13) 0.0139(15) 0.0186(13)
Cl9 0.0404(16) 0.0523(16) 0.0254(14) 0.0013(12) -0.0016(12) 0.0094(13)
Cl10 0.0541(18) 0.0350(13) 0.0232(13) 0.0009(11) 0.0091(13) 0.0004(12)
Cl11 0.0422(15) 0.0361(13) 0.0326(14) -0.0005(11) 0.0085(12) -0.0063(12)
Cl12 0.0499(17) 0.0367(14) 0.0255(14) -0.0060(11) 0.0024(12) -0.0039(12)

loop_
_atom_type_symbol
_atom_type_description
_atom_type_scat_dispersion_real
_atom_type_scat_dispersion_imag
_atom_type_scat_source
C C 0.0033 0.0016 'International Tables Vol C Tables 4.2.6.8 and 6.1.1.4'
H H 0.0000 0.0000 'International Tables Vol C Tables 4.2.6.8 and 6.1.1.4'
P P 0.1023 0.0942 'International Tables Vol C Tables 4.2.6.8 and 6.1.1.4'
Cl Cl 0.1484 0.1585 'International Tables Vol C Tables 4.2.6.8 and 6.1.1.4'
Re Re -1.0185 7.2310 'International Tables Vol C Tables 4.2.6.8 and 6.1.1.4'

loop_
_geom_angle_atom_site_label_1
_geom_angle_atom_site_label_2
_geom_angle_atom_site_label_3
_geom_angle
_geom_angle_site_symmetry_1
_geom_angle_site_symmetry_3
_geom_angle_publ_flag
Cl4 Re1 Cl6 159.87(10) . . ?
Cl4 Re1 Cl3 89.19(10) . . ?
Cl6 Re1 Cl3 90.92(9) . . ?
Cl4 Re1 Cl1 90.91(10) . . ?
Cl6 Re1 Cl1 89.47(10) . . ?
Cl3 Re1 Cl1 178.63(10) . . ?
Cl4 Re1 Re2 99.06(8) . . ?
Cl6 Re1 Re2 98.45(7) . . ?
Cl3 Re1 Re2 119.18(7) . . ?
Cl1 Re1 Re2 59.45(7) . . ?
Cl4 Re1 Re3 98.48(7) . . ?
Cl6 Re1 Re3 98.84(7) . . ?
Cl3 Re1 Re3 59.20(7) . . ?
Cl1 Re1 Re3 119.43(8) . . ?
Re2 Re1 Re3 59.982(15) . . ?
Cl4 Re1 Cl5 80.21(10) . . ?
Cl6 Re1 Cl5 79.67(9) . . ?
Cl3 Re1 Cl5 91.20(10) . . ?
Cl1 Re1 Cl5 90.16(10) . . ?
Re2 Re1 Cl5 149.62(8) . . ?
Re3 Re1 Cl5 150.40(8) . . ?
Cl9 Re2 Cl7 160.71(10) . . ?
Cl9 Re2 Cl2 89.52(10) . . ?
Cl7 Re2 Cl2 90.26(10) . . ?
Cl9 Re2 Cl1 90.30(10) . . ?
Cl7 Re2 Cl1 90.59(10) . . ?
Cl2 Re2 Cl1 177.92(10) . . ?
Cl9 Re2 Re1 98.34(7) . . ?
Cl7 Re2 Re1 98.60(8) . . ?
Cl2 Re2 Re1 119.10(7) . . ?
Cl1 Re2 Re1 58.88(7) . . ?
Cl9 Re2 Re3 97.95(7) . . ?
Cl7 Re2 Re3 98.42(7) . . ?
Cl2 Re2 Re3 58.88(6) . . ?
Cl1 Re2 Re3 119.10(7) . . ?
Re1 Re2 Re3 60.225(16) . . ?
Cl9 Re2 Cl8 79.85(10) . . ?
Cl7 Re2 Cl8 80.90(10) . . ?
Cl2 Re2 Cl8 93.08(10) . . ?
Cl1 Re2 Cl8 88.94(10) . . ?
Re1 Re2 Cl8 147.81(7) . . ?
Re3 Re2 Cl8 151.95(7) . . ?
Cl10 Re3 Cl12 159.89(9) . . ?
Cl10 Re3 Cl2 89.82(10) . . ?
Cl12 Re3 Cl2 91.14(10) . . ?
Cl10 Re3 Cl3 90.43(10) . . ?
Cl12 Re3 Cl3 89.36(10) . . ?
Cl2 Re3 Cl3 177.86(10) . . ?
Cl10 Re3 Re2 98.22(7) . . ?
Cl12 Re3 Re2 99.51(7) . . ?
Cl2 Re3 Re2 59.30(7) . . ?
Cl3 Re3 Re2 118.57(7) . . ?
Cl10 Re3 Re1 98.82(7) . . ?
Cl12 Re3 Re1 98.24(7) . . ?
Cl2 Re3 Re1 119.09(7) . . ?
Cl3 Re3 Re1 58.78(6) . . ?
Re2 Re3 Re1 59.793(16) . . ?
Cl10 Re3 Cl11 80.16(9) . . ?
Cl12 Re3 Cl11 79.74(9) . . ?
Cl2 Re3 Cl11 91.00(9) . . ?
Cl3 Re3 Cl11 91.13(9) . . ?
Re2 Re3 Cl11 150.30(7) . . ?
Re1 Re3 Cl11 149.91(7) . . ?
Re1 Cl1 Re2 61.67(6) . . ?
Re3 Cl2 Re2 61.83(7) . . ?
Re1 Cl3 Re3 62.02(6) . . ?
C20 P1 C40 106.7(5) . . ?
C20 P1 C10 109.9(5) . . ?
C40 P1 C10 110.7(5) . . ?
C20 P1 C30 110.3(5) . . ?
C40 P1 C30 111.7(5) . . ?
C10 P1 C30 107.5(4) . . ?
C11 C10 C15 118.4(10) . . ?
C11 C10 P1 121.8(8) . . ?
C15 C10 P1 119.7(8) . . ?
C10 C11 C12 120.4(10) . . ?
C13 C12 C11 119.9(12) . . ?
C12 C13 C14 120.4(12) . . ?
C15 C14 C13 119.7(11) . . ?
C14 C15 C10 121.1(11) . . ?
C21 C20 C25 120.7(10) . . ?
C21 C20 P1 118.7(8) . . ?
C25 C20 P1 120.5(8) . . ?
C20 C21 C22 120.9(11) . . ?
C23 C22 C21 118.7(12) . . ?
C22 C23 C24 123.3(14) . . ?
C23 C24 C25 117.2(15) . . ?
C20 C25 C24 119.1(13) . . ?
C35 C30 C31 119.7(10) . . ?
C35 C30 P1 119.5(8) . . ?
C31 C30 P1 120.8(8) . . ?
C32 C31 C30 118.5(10) . . ?
C33 C32 C31 121.8(12) . . ?
C32 C33 C34 119.4(12) . . ?
C35 C34 C33 120.6(11) . . ?
C30 C35 C34 119.9(10) . . ?
C45 C40 C41 118.5(10) . . ?
C45 C40 P1 120.1(8) . . ?
C41 C40 P1 121.4(8) . . ?
C40 C41 C42 120.5(10) . . ?
C43 C42 C41 119.3(12) . . ?
C42 C43 C44 121.7(12) . . ?
C43 C44 C45 119.9(11) . . ?
C40 C45 C44 120.2(11) . . ?
C70 P2 C80 106.4(5) . . ?
C70 P2 C50 110.4(5) . . ?
C80 P2 C50 110.5(5) . . ?
C70 P2 C60 107.4(5) . . ?
C80 P2 C60 114.1(5) . . ?
C50 P2 C60 108.0(5) . . ?
C73 C4 C75 118.6(13) . . ?
C51 C50 C55 119.4(9) . . ?
C51 C50 P2 119.2(7) . . ?
C55 C50 P2 121.3(7) . . ?
C50 C51 C52 119.3(10) . . ?
C53 C52 C51 120.4(11) . . ?
C52 C53 C54 119.5(11) . . ?
C55 C54 C53 122.0(11) . . ?
C54 C55 C50 119.2(10) . . ?
C65 C60 C61 119.9(10) . . ?
C65 C60 P2 119.7(8) . . ?
C61 C60 P2 120.0(8) . . ?
C60 C61 C62 118.4(11) . . ?
C63 C62 C61 120.8(12) . . ?
C62 C63 C64 119.8(13) . . ?
C63 C64 C65 120.4(12) . . ?
C60 C65 C64 120.7(11) . . ?
C75 C70 C71 121.0(11) . . ?
C75 C70 P2 121.8(9) . . ?
C71 C70 P2 117.2(8) . . ?
C72 C71 C70 118.7(11) . . ?
C73 C72 C71 119.5(12) . . ?
C72 C73 C4 122.3(13) . . ?
C70 C75 C4 119.7(12) . . ?
C85 C80 C81 119.2(10) . . ?
C85 C80 P2 117.6(8) . . ?
C81 C80 P2 123.2(8) . . ?
C82 C81 C80 121.0(10) . . ?
C81 C82 C83 119.8(12) . . ?
C84 C83 C82 118.9(11) . . ?
C83 C84 C85 120.0(11) . . ?
C80 C85 C84 120.9(11) . . ?
C90 P3 C120 107.3(5) . . ?
C90 P3 C100 111.0(5) . . ?
C120 P3 C100 112.9(6) . . ?
C90 P3 C110 109.7(5) . . ?
C120 P3 C110 109.9(6) . . ?
C100 P3 C110 106.1(5) . . ?
C95 C90 C91 119.2(10) . . ?
C95 C90 P3 119.7(8) . . ?
C91 C90 P3 121.2(8) . . ?
C92 C91 C90 121.4(11) . . ?
C91 C92 C93 117.5(11) . . ?
C94 C93 C92 121.6(11) . . ?
C95 C94 C93 120.4(12) . . ?
C94 C95 C90 119.9(11) . . ?
C101 C100 C105 117.8(12) . . ?
C101 C100 P3 120.2(10) . . ?
C105 C100 P3 121.3(10) . . ?
C100 C101 C102 121.2(14) . . ?
C103 C102 C101 120.4(15) . . ?
C102 C103 C104 121.1(16) . . ?
C105 C104 C103 118.3(17) . . ?
C104 C105 C100 121.3(14) . . ?
C115 C110 C111 118.7(12) . . ?
C115 C110 P3 122.3(9) . . ?
C111 C110 P3 119.0(9) . . ?
C112 C111 C110 120.3(12) . . ?
C111 C112 C113 120.8(12) . . ?
C112 C113 C114 118.9(13) . . ?
C115 C114 C113 121.7(15) . . ?
C114 C115 C110 119.5(13) . . ?
C121 C120 C125 119.5(12) . . ?
C121 C120 P3 117.4(9) . . ?
C125 C120 P3 123.0(10) . . ?
C122 C121 C120 120.1(12) . . ?
C123 C122 C121 118.9(13) . . ?
C124 C123 C122 120.6(15) . . ?
C123 C124 C125 123.4(16) . . ?
C124 C125 C120 117.3(14) . . ?

loop_
_geom_bond_atom_site_label_1
_geom_bond_atom_site_label_2
_geom_bond_distance
_geom_bond_site_symmetry_2
_geom_bond_publ_flag
Re1 Cl4 2.314(3) . ?
Re1 Cl6 2.330(2) . ?
Re1 Cl3 2.398(3) . ?
Re1 Cl1 2.398(3) . ?
Re1 Re2 2.4658(6) . ?
Re1 Re3 2.4766(5) . ?
Re1 Cl5 2.562(3) . ?
Re2 Cl9 2.314(3) . ?
Re2 Cl7 2.316(3) . ?
Re2 Cl2 2.410(3) . ?
Re2 Cl1 2.412(3) . ?
Re2 Re3 2.4705(5) . ?
Re2 Cl8 2.564(3) . ?
Re3 Cl10 2.312(3) . ?
Re3 Cl12 2.329(3) . ?
Re3 Cl2 2.399(3) . ?
Re3 Cl3 2.409(3) . ?
Re3 Cl11 2.571(2) . ?
P1 C20 1.786(10) . ?
P1 C40 1.791(10) . ?
P1 C10 1.791(10) . ?
P1 C30 1.801(10) . ?
C10 C11 1.378(14) . ?
C10 C15 1.390(14) . ?
C11 C12 1.399(16) . ?
C12 C13 1.362(15) . ?
C13 C14 1.378(16) . ?
C14 C15 1.375(16) . ?
C20 C21 1.369(14) . ?
C20 C25 1.377(16) . ?
C21 C22 1.394(15) . ?
C22 C23 1.343(18) . ?
C23 C24 1.39(2) . ?
C24 C25 1.436(19) . ?
C30 C35 1.384(14) . ?
C30 C31 1.423(14) . ?
C31 C32 1.379(15) . ?
C32 C33 1.367(16) . ?
C33 C34 1.391(15) . ?
C34 C35 1.383(15) . ?
C40 C45 1.386(14) . ?
C40 C41 1.394(15) . ?
C41 C42 1.405(15) . ?
C42 C43 1.347(15) . ?
C43 C44 1.365(16) . ?
C44 C45 1.395(15) . ?
P2 C70 1.792(11) . ?
P2 C80 1.792(10) . ?
P2 C50 1.795(9) . ?
P2 C60 1.816(11) . ?
C4 C73 1.378(17) . ?
C4 C75 1.407(17) . ?
C50 C51 1.393(13) . ?
C50 C55 1.397(13) . ?
C51 C52 1.398(14) . ?
C52 C53 1.352(15) . ?
C53 C54 1.384(15) . ?
C54 C55 1.348(14) . ?
C60 C65 1.361(15) . ?
C60 C61 1.401(15) . ?
C61 C62 1.408(16) . ?
C62 C63 1.370(16) . ?
C63 C64 1.368(16) . ?
C64 C65 1.388(16) . ?
C70 C75 1.373(15) . ?
C70 C71 1.405(14) . ?
C71 C72 1.399(16) . ?
C72 C73 1.366(17) . ?
C80 C85 1.371(14) . ?
C80 C81 1.382(14) . ?
C81 C82 1.365(15) . ?
C82 C83 1.416(15) . ?
C83 C84 1.372(15) . ?
C84 C85 1.390(16) . ?
P3 C90 1.783(11) . ?
P3 C120 1.782(12) . ?
P3 C100 1.790(12) . ?
P3 C110 1.798(12) . ?
C90 C95 1.385(15) . ?
C90 C91 1.407(14) . ?
C91 C92 1.375(15) . ?
C92 C93 1.392(16) . ?
C93 C94 1.381(15) . ?
C94 C95 1.362(15) . ?
C100 C101 1.384(17) . ?
C100 C105 1.406(17) . ?
C101 C102 1.396(19) . ?
C102 C103 1.35(2) . ?
C103 C104 1.40(2) . ?
C104 C105 1.40(2) . ?
C110 C115 1.389(16) . ?
C110 C111 1.406(15) . ?
C111 C112 1.363(16) . ?
C112 C113 1.374(17) . ?
C113 C114 1.378(18) . ?
C114 C115 1.369(19) . ?
C120 C121 1.402(16) . ?
C120 C125 1.417(17) . ?
C121 C122 1.402(17) . ?
C122 C123 1.359(18) . ?
C123 C124 1.362(19) . ?
C124 C125 1.361(19) . ?

loop_
_geom_torsion_atom_site_label_1
_geom_torsion_atom_site_label_2
_geom_torsion_atom_site_label_3
_geom_torsion_atom_site_label_4
_geom_torsion
_geom_torsion_site_symmetry_1
_geom_torsion_site_symmetry_2
_geom_torsion_site_symmetry_3
_geom_torsion_site_symmetry_4
_geom_torsion_publ_flag
Cl4 Re1 Re2 Cl9 -170.96(11) . . . . ?
Cl6 Re1 Re2 Cl9 -0.94(10) . . . . ?
Cl3 Re1 Re2 Cl9 94.88(11) . . . . ?
Cl1 Re1 Re2 Cl9 -85.28(11) . . . . ?
Re3 Re1 Re2 Cl9 94.43(8) . . . . ?
Cl5 Re1 Re2 Cl9 -84.89(15) . . . . ?
Cl4 Re1 Re2 Cl7 -0.21(10) . . . . ?
Cl6 Re1 Re2 Cl7 169.81(10) . . . . ?
Cl3 Re1 Re2 Cl7 -94.37(10) . . . . ?
Cl1 Re1 Re2 Cl7 85.46(11) . . . . ?
Re3 Re1 Re2 Cl7 -94.82(7) . . . . ?
Cl5 Re1 Re2 Cl7 85.85(14) . . . . ?
Cl4 Re1 Re2 Cl2 94.92(11) . . . . ?
Cl6 Re1 Re2 Cl2 -95.06(10) . . . . ?
Cl3 Re1 Re2 Cl2 0.76(11) . . . . ?
Cl1 Re1 Re2 Cl2 -179.41(12) . . . . ?
Re3 Re1 Re2 Cl2 0.31(8) . . . . ?
Cl5 Re1 Re2 Cl2 -179.02(14) . . . . ?
Cl4 Re1 Re2 Cl1 -85.67(11) . . . . ?
Cl6 Re1 Re2 Cl1 84.34(11) . . . . ?
Cl3 Re1 Re2 Cl1 -179.83(12) . . . . ?
Re3 Re1 Re2 Cl1 179.72(8) . . . . ?
Cl5 Re1 Re2 Cl1 0.39(15) . . . . ?
Cl4 Re1 Re2 Re3 94.61(7) . . . . ?
Cl6 Re1 Re2 Re3 -95.37(7) . . . . ?
Cl3 Re1 Re2 Re3 0.45(8) . . . . ?
Cl1 Re1 Re2 Re3 -179.72(8) . . . . ?
Cl5 Re1 Re2 Re3 -179.33(13) . . . . ?
Cl4 Re1 Re2 Cl8 -86.78(15) . . . . ?
Cl6 Re1 Re2 Cl8 83.24(15) . . . . ?
Cl3 Re1 Re2 Cl8 179.06(15) . . . . ?
Cl1 Re1 Re2 Cl8 -1.11(15) . . . . ?
Re3 Re1 Re2 Cl8 178.61(13) . . . . ?
Cl5 Re1 Re2 Cl8 -0.72(19) . . . . ?
Cl9 Re2 Re3 Cl10 169.45(11) . . . . ?
Cl7 Re2 Re3 Cl10 -0.32(11) . . . . ?
Cl2 Re2 Re3 Cl10 84.86(11) . . . . ?
Cl1 Re2 Re3 Cl10 -95.74(11) . . . . ?
Re1 Re2 Re3 Cl10 -95.46(8) . . . . ?
Cl8 Re2 Re3 Cl10 86.12(17) . . . . ?
Cl9 Re2 Re3 Cl12 -1.04(10) . . . . ?
Cl7 Re2 Re3 Cl12 -170.82(11) . . . . ?
Cl2 Re2 Re3 Cl12 -85.64(11) . . . . ?
Cl1 Re2 Re3 Cl12 93.77(11) . . . . ?
Re1 Re2 Re3 Cl12 94.05(8) . . . . ?
Cl8 Re2 Re3 Cl12 -84.38(17) . . . . ?
Cl9 Re2 Re3 Cl2 84.59(11) . . . . ?
Cl7 Re2 Re3 Cl2 -85.18(11) . . . . ?
Cl1 Re2 Re3 Cl2 179.40(12) . . . . ?
Re1 Re2 Re3 Cl2 179.68(8) . . . . ?
Cl8 Re2 Re3 Cl2 1.26(17) . . . . ?
Cl9 Re2 Re3 Cl3 -95.54(11) . . . . ?
Cl7 Re2 Re3 Cl3 94.69(11) . . . . ?
Cl2 Re2 Re3 Cl3 179.87(12) . . . . ?
Cl1 Re2 Re3 Cl3 -0.72(11) . . . . ?
Re1 Re2 Re3 Cl3 -0.44(8) . . . . ?
Cl8 Re2 Re3 Cl3 -178.87(16) . . . . ?
Cl9 Re2 Re3 Re1 -95.09(8) . . . . ?
Cl7 Re2 Re3 Re1 95.14(8) . . . . ?
Cl2 Re2 Re3 Re1 -179.68(8) . . . . ?
Cl1 Re2 Re3 Re1 -0.28(8) . . . . ?
Cl8 Re2 Re3 Re1 -178.43(15) . . . . ?
Cl9 Re2 Re3 Cl11 84.91(15) . . . . ?
Cl7 Re2 Re3 Cl11 -84.87(15) . . . . ?
Cl2 Re2 Re3 Cl11 0.31(15) . . . . ?
Cl1 Re2 Re3 Cl11 179.72(14) . . . . ?
Re1 Re2 Re3 Cl11 180.00(12) . . . . ?
Cl8 Re2 Re3 Cl11 1.6(2) . . . . ?
Cl4 Re1 Re3 Cl10 -1.18(11) . . . . ?
Cl6 Re1 Re3 Cl10 -170.88(10) . . . . ?
Cl3 Re1 Re3 Cl10 -85.12(10) . . . . ?
Cl1 Re1 Re3 Cl10 94.71(11) . . . . ?
Re2 Re1 Re3 Cl10 94.43(7) . . . . ?
Cl5 Re1 Re3 Cl10 -86.26(15) . . . . ?
Cl4 Re1 Re3 Cl12 168.14(10) . . . . ?
Cl6 Re1 Re3 Cl12 -1.56(10) . . . . ?
Cl3 Re1 Re3 Cl12 84.20(10) . . . . ?
Cl1 Re1 Re3 Cl12 -95.97(11) . . . . ?
Re2 Re1 Re3 Cl12 -96.25(7) . . . . ?
Cl5 Re1 Re3 Cl12 83.06(15) . . . . ?
Cl4 Re1 Re3 Cl2 -95.91(11) . . . . ?
Cl6 Re1 Re3 Cl2 94.38(10) . . . . ?
Cl3 Re1 Re3 Cl2 -179.86(12) . . . . ?
Cl1 Re1 Re3 Cl2 -0.03(11) . . . . ?
Re2 Re1 Re3 Cl2 -0.31(8) . . . . ?
Cl5 Re1 Re3 Cl2 179.00(15) . . . . ?
Cl4 Re1 Re3 Cl3 83.94(11) . . . . ?
Cl6 Re1 Re3 Cl3 -85.76(10) . . . . ?
Cl1 Re1 Re3 Cl3 179.82(12) . . . . ?
Re2 Re1 Re3 Cl3 179.54(8) . . . . ?
Cl5 Re1 Re3 Cl3 -1.15(15) . . . . ?
Cl4 Re1 Re3 Re2 -95.60(8) . . . . ?
Cl6 Re1 Re3 Re2 94.69(7) . . . . ?
Cl3 Re1 Re3 Re2 -179.54(8) . . . . ?
Cl1 Re1 Re3 Re2 0.28(8) . . . . ?
Cl5 Re1 Re3 Re2 179.31(13) . . . . ?
Cl4 Re1 Re3 Cl11 84.40(14) . . . . ?
Cl6 Re1 Re3 Cl11 -85.30(14) . . . . ?
Cl3 Re1 Re3 Cl11 0.46(14) . . . . ?
Cl1 Re1 Re3 Cl11 -179.72(14) . . . . ?
Re2 Re1 Re3 Cl11 180.00(12) . . . . ?
Cl5 Re1 Re3 Cl11 -0.69(18) . . . . ?
Cl4 Re1 Cl1 Re2 99.99(9) . . . . ?
Cl6 Re1 Cl1 Re2 -100.14(8) . . . . ?
Cl3 Re1 Cl1 Re2 6(4) . . . . ?
Re3 Re1 Cl1 Re2 -0.28(8) . . . . ?
Cl5 Re1 Cl1 Re2 -179.80(7) . . . . ?
Cl9 Re2 Cl1 Re1 99.57(8) . . . . ?
Cl7 Re2 Cl1 Re1 -99.70(8) . . . . ?
Cl2 Re2 Cl1 Re1 14(3) . . . . ?
Re3 Re2 Cl1 Re1 0.28(8) . . . . ?
Cl8 Re2 Cl1 Re1 179.41(8) . . . . ?
Cl10 Re3 Cl2 Re2 -99.69(8) . . . . ?
Cl12 Re3 Cl2 Re2 100.40(8) . . . . ?
Cl3 Re3 Cl2 Re2 -3(3) . . . . ?
Re1 Re3 Cl2 Re2 0.31(8) . . . . ?
Cl11 Re3 Cl2 Re2 -179.84(7) . . . . ?
Cl9 Re2 Cl2 Re3 -99.60(8) . . . . ?
Cl7 Re2 Cl2 Re3 99.69(8) . . . . ?
Cl1 Re2 Cl2 Re3 -14(3) . . . . ?
Re1 Re2 Cl2 Re3 -0.32(8) . . . . ?
Cl8 Re2 Cl2 Re3 -179.41(8) . . . . ?
Cl4 Re1 Cl3 Re3 -100.38(8) . . . . ?
Cl6 Re1 Cl3 Re3 99.75(8) . . . . ?
Cl1 Re1 Cl3 Re3 -6(4) . . . . ?
Re2 Re1 Cl3 Re3 -0.45(8) . . . . ?
Cl5 Re1 Cl3 Re3 179.43(7) . . . . ?
Cl10 Re3 Cl3 Re1 100.06(8) . . . . ?
Cl12 Re3 Cl3 Re1 -100.04(8) . . . . ?
Cl2 Re3 Cl3 Re1 3(3) . . . . ?
Re2 Re3 Cl3 Re1 0.45(8) . . . . ?
Cl11 Re3 Cl3 Re1 -179.77(7) . . . . ?
C20 P1 C10 C11 106.4(9) . . . . ?
C40 P1 C10 C11 -11.2(10) . . . . ?
C30 P1 C10 C11 -133.5(9) . . . . ?
C20 P1 C10 C15 -71.2(9) . . . . ?
C40 P1 C10 C15 171.2(8) . . . . ?
C30 P1 C10 C15 48.9(9) . . . . ?
C15 C10 C11 C12 -0.1(16) . . . . ?
P1 C10 C11 C12 -177.8(8) . . . . ?
C10 C11 C12 C13 1.1(17) . . . . ?
C11 C12 C13 C14 -2.5(18) . . . . ?
C12 C13 C14 C15 2.9(18) . . . . ?
C13 C14 C15 C10 -2.0(18) . . . . ?
C11 C10 C15 C14 0.6(16) . . . . ?
P1 C10 C15 C14 178.2(9) . . . . ?
C40 P1 C20 C21 -60.3(9) . . . . ?
C10 P1 C20 C21 179.6(8) . . . . ?
C30 P1 C20 C21 61.2(9) . . . . ?
C40 P1 C20 C25 116.7(9) . . . . ?
C10 P1 C20 C25 -3.4(10) . . . . ?
C30 P1 C20 C25 -121.7(9) . . . . ?
C25 C20 C21 C22 3.4(16) . . . . ?
P1 C20 C21 C22 -179.5(8) . . . . ?
C20 C21 C22 C23 -3.9(17) . . . . ?
C21 C22 C23 C24 1(2) . . . . ?
C22 C23 C24 C25 2(2) . . . . ?
C21 C20 C25 C24 0.0(18) . . . . ?
P1 C20 C25 C24 -177.0(10) . . . . ?
C23 C24 C25 C20 -3(2) . . . . ?
C20 P1 C30 C35 176.3(8) . . . . ?
C40 P1 C30 C35 -65.3(10) . . . . ?
C10 P1 C30 C35 56.4(9) . . . . ?
C20 P1 C30 C31 -5.6(10) . . . . ?
C40 P1 C30 C31 112.9(9) . . . . ?
C10 P1 C30 C31 -125.4(8) . . . . ?
C35 C30 C31 C32 -0.3(15) . . . . ?
P1 C30 C31 C32 -178.4(8) . . . . ?
C30 C31 C32 C33 -0.4(17) . . . . ?
C31 C32 C33 C34 0.9(18) . . . . ?
C32 C33 C34 C35 -0.8(18) . . . . ?
C31 C30 C35 C34 0.4(16) . . . . ?
P1 C30 C35 C34 178.6(8) . . . . ?
C33 C34 C35 C30 0.1(17) . . . . ?
C20 P1 C40 C45 -24.5(10) . . . . ?
C10 P1 C40 C45 95.1(9) . . . . ?
C30 P1 C40 C45 -145.1(9) . . . . ?
C20 P1 C40 C41 155.7(9) . . . . ?
C10 P1 C40 C41 -84.7(10) . . . . ?
C30 P1 C40 C41 35.1(10) . . . . ?
C45 C40 C41 C42 2.0(17) . . . . ?
P1 C40 C41 C42 -178.2(9) . . . . ?
C40 C41 C42 C43 0.1(18) . . . . ?
C41 C42 C43 C44 -2.5(19) . . . . ?
C42 C43 C44 C45 2.7(19) . . . . ?
C41 C40 C45 C44 -1.8(17) . . . . ?
P1 C40 C45 C44 178.4(9) . . . . ?
C43 C44 C45 C40 -0.5(18) . . . . ?
C70 P2 C50 C51 -176.9(8) . . . . ?
C80 P2 C50 C51 -59.5(9) . . . . ?
C60 P2 C50 C51 66.0(9) . . . . ?
C70 P2 C50 C55 7.2(10) . . . . ?
C80 P2 C50 C55 124.6(8) . . . . ?
C60 P2 C50 C55 -110.0(9) . . . . ?
C55 C50 C51 C52 -3.8(15) . . . . ?
P2 C50 C51 C52 -179.8(8) . . . . ?
C50 C51 C52 C53 0.8(16) . . . . ?
C51 C52 C53 C54 2.3(18) . . . . ?
C52 C53 C54 C55 -2.6(18) . . . . ?
C53 C54 C55 C50 -0.3(17) . . . . ?
C51 C50 C55 C54 3.5(15) . . . . ?
P2 C50 C55 C54 179.4(8) . . . . ?
C70 P2 C60 C65 -93.1(10) . . . . ?
C80 P2 C60 C65 149.3(9) . . . . ?
C50 P2 C60 C65 26.0(11) . . . . ?
C70 P2 C60 C61 79.9(10) . . . . ?
C80 P2 C60 C61 -37.7(11) . . . . ?
C50 P2 C60 C61 -161.0(9) . . . . ?
C65 C60 C61 C62 -1.4(17) . . . . ?
P2 C60 C61 C62 -174.4(9) . . . . ?
C60 C61 C62 C63 0.2(19) . . . . ?
C61 C62 C63 C64 0(2) . . . . ?
C62 C63 C64 C65 2(2) . . . . ?
C61 C60 C65 C64 3.0(18) . . . . ?
P2 C60 C65 C64 175.9(9) . . . . ?
C63 C64 C65 C60 -3.2(19) . . . . ?
C80 P2 C70 C75 124.8(9) . . . . ?
C50 P2 C70 C75 -115.3(9) . . . . ?
C60 P2 C70 C75 2.2(11) . . . . ?
C80 P2 C70 C71 -56.7(9) . . . . ?
C50 P2 C70 C71 63.2(9) . . . . ?
C60 P2 C70 C71 -179.3(8) . . . . ?
C75 C70 C71 C72 0.0(16) . . . . ?
P2 C70 C71 C72 -178.5(8) . . . . ?
C70 C71 C72 C73 -3.1(17) . . . . ?
C71 C72 C73 C4 4.4(19) . . . . ?
C75 C4 C73 C72 -2(2) . . . . ?
C71 C70 C75 C4 1.9(17) . . . . ?
P2 C70 C75 C4 -179.6(9) . . . . ?
C73 C4 C75 C70 -0.8(19) . . . . ?
C70 P2 C80 C85 -47.1(10) . . . . ?
C50 P2 C80 C85 -166.9(8) . . . . ?
C60 P2 C80 C85 71.1(10) . . . . ?
C70 P2 C80 C81 132.0(9) . . . . ?
C50 P2 C80 C81 12.2(10) . . . . ?
C60 P2 C80 C81 -109.8(9) . . . . ?
C85 C80 C81 C82 -2.1(16) . . . . ?
P2 C80 C81 C82 178.8(9) . . . . ?
C80 C81 C82 C83 0.0(17) . . . . ?
C81 C82 C83 C84 0.4(17) . . . . ?
C82 C83 C84 C85 1.3(17) . . . . ?
C81 C80 C85 C84 3.8(17) . . . . ?
P2 C80 C85 C84 -177.1(9) . . . . ?
C83 C84 C85 C80 -3.4(17) . . . . ?
C120 P3 C90 C95 54.4(10) . . . . ?
C100 P3 C90 C95 -69.4(10) . . . . ?
C110 P3 C90 C95 173.8(9) . . . . ?
C120 P3 C90 C91 -124.0(9) . . . . ?
C100 P3 C90 C91 112.2(9) . . . . ?
C110 P3 C90 C91 -4.6(11) . . . . ?
C95 C90 C91 C92 0.6(16) . . . . ?
P3 C90 C91 C92 179.0(9) . . . . ?
C90 C91 C92 C93 -1.5(17) . . . . ?
C91 C92 C93 C94 1.5(18) . . . . ?
C92 C93 C94 C95 -0.6(18) . . . . ?
C93 C94 C95 C90 -0.3(18) . . . . ?
C91 C90 C95 C94 0.3(16) . . . . ?
P3 C90 C95 C94 -178.1(9) . . . . ?
C90 P3 C100 C101 -174.8(10) . . . . ?
C120 P3 C100 C101 64.7(12) . . . . ?
C110 P3 C100 C101 -55.8(12) . . . . ?
C90 P3 C100 C105 -5.0(12) . . . . ?
C120 P3 C100 C105 -125.5(11) . . . . ?
C110 P3 C100 C105 114.0(11) . . . . ?
C105 C100 C101 C102 1(2) . . . . ?
P3 C100 C101 C102 170.9(11) . . . . ?
C100 C101 C102 C103 -2(2) . . . . ?
C101 C102 C103 C104 1(3) . . . . ?
C102 C103 C104 C105 1(3) . . . . ?
C103 C104 C105 C100 -3(2) . . . . ?
C101 C100 C105 C104 2(2) . . . . ?
P3 C100 C105 C104 -168.3(12) . . . . ?
C90 P3 C110 C115 -94.9(10) . . . . ?
C120 P3 C110 C115 22.9(11) . . . . ?
C100 P3 C110 C115 145.2(10) . . . . ?
C90 P3 C110 C111 86.8(10) . . . . ?
C120 P3 C110 C111 -155.4(9) . . . . ?
C100 P3 C110 C111 -33.1(10) . . . . ?
C115 C110 C111 C112 3.2(17) . . . . ?
P3 C110 C111 C112 -178.4(9) . . . . ?
C110 C111 C112 C113 0.4(18) . . . . ?
C111 C112 C113 C114 -2.7(18) . . . . ?
C112 C113 C114 C115 1(2) . . . . ?
C113 C114 C115 C110 2(2) . . . . ?
C111 C110 C115 C114 -4.5(18) . . . . ?
P3 C110 C115 C114 177.2(10) . . . . ?
C90 P3 C120 C121 40.9(11) . . . . ?
C100 P3 C120 C121 163.5(10) . . . . ?
C110 P3 C120 C121 -78.3(11) . . . . ?
C90 P3 C120 C125 -142.0(11) . . . . ?
C100 P3 C120 C125 -19.4(13) . . . . ?
C110 P3 C120 C125 98.8(12) . . . . ?
C125 C120 C121 C122 -2(2) . . . . ?
P3 C120 C121 C122 175.3(10) . . . . ?
C120 C121 C122 C123 0(2) . . . . ?
C121 C122 C123 C124 3(2) . . . . ?
C122 C123 C124 C125 -4(3) . . . . ?
C123 C124 C125 C120 2(2) . . . . ?
C121 C120 C125 C124 1(2) . . . . ?
P3 C120 C125 C124 -175.7(11) . . . . ?
